data_7704251
loop_
_publ_author_name
'Mikhalyova, Elena A.'
'Zeller, Matthias'
'Jasinski, Jerry P.'
'Butcher, Raymond J.'
'Carrella, Luca M.'
'Sedykh, Alexander E.'
'Gavrilenko, Konstantin S.'
'Smola, Sergey S.'
'Frasso, Michael'
'Cazorla, Sebastian Calderon'
'Perera, Kuluni'
'Shi, Anni'
'Ranjbar, Habib G.'
'Smith, Casey'
'Deac, Alexandru'
'Liu, Youlin'
'McGee, Sean M.'
'Dotsenko, Vladimir P.'
'Kumke, Michael U.'
'M\"uller-Buschbaum, Klaus'
'Rentschler, Eva'
'Addison, Anthony W.'
'Pavlishchuk, Vitaly V.'

_publ_section_title
;
 Combination of single-molecule magnet behaviour and luminescence
 properties in a new series of lanthanide complexes with
 tris(pyrazolyl)borate and oligo(\b-diketonate) ligands.
;
_journal_issue 23
_journal_name_full 'Dalton transactions (Cambridge, England : 2003)'
_journal_page_first 7774
_journal_page_last 7789
_journal_paper_doi 10.1039/d0dt00600a
_journal_volume 49
_journal_year 2020
_chemical_formula_moiety 'C52 H56 B4 Dy2 N24 O4, 3(C7 H8)'
_chemical_formula_sum 'C73 H80 B4 Dy2 N24 O4'
_chemical_formula_weight 1725.85
_space_group_crystal_system monoclinic
_space_group_IT_number 15
_space_group_name_Hall '-C 2yc'
_space_group_name_H-M_alt 'C 1 2/c 1'
_atom_sites_solution_hydrogens geom
_atom_sites_solution_primary direct
_atom_sites_solution_secondary difmap
_audit_creation_method SHELXL-2016/6
_audit_update_record
;
2020-01-23 deposited with the CCDC.	2020-04-30 downloaded from the CCDC.
;
_cell_angle_alpha 90
_cell_angle_beta 90.9174(18)
_cell_angle_gamma 90
_cell_formula_units_Z 4
_cell_length_a 33.2419(15)
_cell_length_b 16.0002(7)
_cell_length_c 14.8630(7)
_cell_measurement_reflns_used 9773
_cell_measurement_temperature 100(2)
_cell_measurement_theta_max 36.2429
_cell_measurement_theta_min 3.0202
_cell_volume 7904.3(6)
_computing_cell_refinement 'SAINT V8.37A (Bruker, 2016)'
_computing_data_collection 'Apex3 v2016.9-0 (Bruker, 2016)'
_computing_data_reduction 'SAINT V8.37A (Bruker, 2016)'
_computing_structure_refinement
;  
SHELXL-2016/6 (Sheldrick, 2015, 2016), 
SHELXLE Rev714 (H\"ubschle et al., 2011)
;
_computing_structure_solution 'SHELXS-97 (Sheldrick, 2008)'
_diffrn_ambient_temperature 100(2)
_diffrn_measured_fraction_theta_full 0.987
_diffrn_measured_fraction_theta_max 0.956
_diffrn_measurement_device_type 'Bruker AXS D8 Quest CMOS diffractometer'
_diffrn_measurement_method 'omega and phi scans'
_diffrn_radiation_monochromator 'Triumph curved graphite crystal'
_diffrn_radiation_type MoK\a
_diffrn_radiation_wavelength 0.71073
_diffrn_reflns_av_R_equivalents 0.0350
_diffrn_reflns_av_unetI/netI 0.0555
_diffrn_reflns_Laue_measured_fraction_full 0.987
_diffrn_reflns_Laue_measured_fraction_max 0.956
_diffrn_reflns_limit_h_max 52
_diffrn_reflns_limit_h_min -54
_diffrn_reflns_limit_k_max 25
_diffrn_reflns_limit_k_min -25
_diffrn_reflns_limit_l_max 17
_diffrn_reflns_limit_l_min -24
_diffrn_reflns_number 48533
_diffrn_reflns_point_group_measured_fraction_full 0.987
_diffrn_reflns_point_group_measured_fraction_max 0.956
_diffrn_reflns_theta_full 25.242
_diffrn_reflns_theta_max 36.400
_diffrn_reflns_theta_min 2.826
_diffrn_source 'sealed tube X-ray source'
_exptl_absorpt_coefficient_mu 1.939
_exptl_absorpt_correction_T_max 0.7471
_exptl_absorpt_correction_T_min 0.6203
_exptl_absorpt_correction_type multi-scan
_exptl_absorpt_process_details
;
 SADABS 2016/2: Krause, L., Herbst-Irmer, R., Sheldrick G.M. & Stalke D.,
 J. Appl. Cryst. 48 (2015) 3-10
;
_exptl_crystal_colour colourless
_exptl_crystal_density_diffrn 1.450
_exptl_crystal_description plate
_exptl_crystal_F_000 3480
_exptl_crystal_size_max 0.310
_exptl_crystal_size_mid 0.260
_exptl_crystal_size_min 0.110
_refine_diff_density_max 0.723
_refine_diff_density_min -0.894
_refine_diff_density_rms 0.132
_refine_ls_extinction_method none
_refine_ls_goodness_of_fit_ref 1.008
_refine_ls_hydrogen_treatment constr
_refine_ls_matrix_type full
_refine_ls_number_parameters 583
_refine_ls_number_reflns 18428
_refine_ls_number_restraints 309
_refine_ls_restrained_S_all 1.007
_refine_ls_R_factor_all 0.0596
_refine_ls_R_factor_gt 0.0338
_refine_ls_shift/su_max 0.004
_refine_ls_shift/su_mean 0.000
_refine_ls_structure_factor_coef Fsqd
_refine_ls_weighting_details 'w=1/[\s^2^(Fo^2^)+(0.0200P)^2^+11.0828P] where P=(Fo^2^+2Fc^2^)/3'
_refine_ls_weighting_scheme calc
_refine_ls_wR_factor_gt 0.0579
_refine_ls_wR_factor_ref 0.0639
_reflns_Friedel_coverage 0.000
_reflns_number_gt 13921
_reflns_number_total 18428
_reflns_threshold_expression 'I > 2\s(I)'
_cod_data_source_file d0dt00600a4.cif
_cod_data_source_block LM70616b_0m
_cod_depositor_comments 'Adding full bibliography for 7704247--7704266.cif.'
_cod_original_sg_symbol_H-M 'C 2/c'
_cod_database_code 7704251
_shelx_shelxl_version_number 2016/6
_shelx_space_group_comment
;
The symmetry employed for this shelxl refinement is uniquely defined
by the following loop, which should always be used as a source of
symmetry information in preference to the above space-group names.
They are only intended as comments.
;
_shelx_estimated_absorpt_t_min 0.585
_shelx_estimated_absorpt_t_max 0.815

loop_
_space_group_symop_operation_xyz
'x, y, z'
'-x, y, -z+1/2'
'x+1/2, y+1/2, z'
'-x+1/2, y+1/2, -z+1/2'
'-x, -y, -z'
'x, -y, z-1/2'
'-x+1/2, -y+1/2, -z'
'x+1/2, -y+1/2, z-1/2'

loop_
_atom_site_label
_atom_site_type_symbol
_atom_site_fract_x
_atom_site_fract_y
_atom_site_fract_z
_atom_site_U_iso_or_equiv
_atom_site_adp_type
_atom_site_occupancy
_atom_site_site_symmetry_order
_atom_site_calc_flag
_atom_site_refinement_flags_posn
_atom_site_refinement_flags_adp
_atom_site_refinement_flags_occupancy
_atom_site_disorder_assembly
_atom_site_disorder_group
C1 C 0.35406(6) 0.62619(11) 0.43083(12) 0.0147(3) Uani 1 1 d . . . . .
H1 H 0.338319 0.675114 0.421740 0.018 Uiso 1 1 calc R U . . .
C2 C 0.39204(6) 0.62341(12) 0.46856(13) 0.0178(4) Uani 1 1 d . . . . .
H2 H 0.407707 0.668840 0.490694 0.021 Uiso 1 1 calc R U . . .
C3 C 0.40248(6) 0.53874(11) 0.46711(12) 0.0162(3) Uani 1 1 d . . . . .
H3 H 0.427355 0.516830 0.488846 0.019 Uiso 1 1 calc R U . . .
C4 C 0.29854(6) 0.48960(13) 0.19281(11) 0.0178(4) Uani 1 1 d . . . . .
H4 H 0.278594 0.530205 0.178522 0.021 Uiso 1 1 calc R U . . .
C5 C 0.31684(7) 0.43759(13) 0.13254(12) 0.0229(4) Uani 1 1 d . . . . .
H5 H 0.312343 0.434722 0.069337 0.027 Uiso 1 1 calc R U . . .
C6 C 0.34349(6) 0.38989(12) 0.18457(12) 0.0179(4) Uani 1 1 d . . . . .
H6 H 0.360620 0.347804 0.161403 0.022 Uiso 1 1 calc R U . . .
C7 C 0.24424(6) 0.46005(12) 0.46081(12) 0.0156(3) Uani 1 1 d . . . . .
H7 H 0.225095 0.502701 0.448097 0.019 Uiso 1 1 calc R U . . .
C8 C 0.23813(6) 0.39213(12) 0.51571(13) 0.0180(4) Uani 1 1 d . . . . .
H8 H 0.214574 0.378214 0.547824 0.022 Uiso 1 1 calc R U . . .
C9 C 0.27435(6) 0.34842(11) 0.51350(11) 0.0140(3) Uani 1 1 d . . . . .
H9 H 0.279688 0.298131 0.545506 0.017 Uiso 1 1 calc R U . . .
C10 C 0.28902(6) 0.14083(12) 0.25054(12) 0.0179(4) Uani 1 1 d . . . . .
H10 H 0.286908 0.088069 0.221527 0.022 Uiso 1 1 calc R U . . .
C11 C 0.25980(6) 0.20178(12) 0.25087(13) 0.0184(4) Uani 1 1 d . . . . .
H11 H 0.233942 0.200046 0.222763 0.022 Uiso 1 1 calc R U . . .
C12 C 0.27659(6) 0.26662(11) 0.30163(12) 0.0153(3) Uani 1 1 d . . . . .
H12 H 0.263430 0.317966 0.313960 0.018 Uiso 1 1 calc R U . . .
C13 C 0.36602(7) 0.05242(13) 0.47593(15) 0.0255(5) Uani 1 1 d . . . . .
H13 H 0.364850 -0.003716 0.455240 0.031 Uiso 1 1 calc R U . . .
C14 C 0.36734(7) 0.07706(14) 0.56446(16) 0.0298(5) Uani 1 1 d . . . . .
H14 H 0.367405 0.042568 0.616484 0.036 Uiso 1 1 calc R U . . .
C15 C 0.36858(7) 0.16409(13) 0.56077(13) 0.0246(4) Uani 1 1 d . . . . .
H15 H 0.369530 0.199584 0.611995 0.030 Uiso 1 1 calc R U . . .
C16 C 0.42290(7) 0.14491(14) 0.21727(15) 0.0275(5) Uani 1 1 d . . . . .
H16 H 0.423781 0.090200 0.192556 0.033 Uiso 1 1 calc R U . . .
C17 C 0.44914(7) 0.20883(15) 0.19815(15) 0.0297(5) Uani 1 1 d . . . . .
H17 H 0.471322 0.207738 0.158639 0.036 Uiso 1 1 calc R U . . .
C18 C 0.43574(6) 0.27548(14) 0.24999(13) 0.0224(4) Uani 1 1 d . . . . .
H18 H 0.447977 0.329127 0.251567 0.027 Uiso 1 1 calc R U . . .
C19 C 0.49987(7) 0.35984(17) 0.49247(15) 0.0310(5) Uani 1 1 d . . . . .
H19A H 0.508136 0.305392 0.468888 0.047 Uiso 1 1 calc R U . . .
H19B H 0.514970 0.371835 0.548150 0.047 Uiso 1 1 calc R U . . .
H19C H 0.505361 0.403342 0.447900 0.047 Uiso 1 1 calc R U . . .
C20 C 0.45563(6) 0.35824(11) 0.51158(12) 0.0155(3) Uani 1 1 d . . . . .
C21 C 0.44213(6) 0.36237(11) 0.60063(11) 0.0144(3) Uani 1 1 d . . . . .
C22 C 0.40074(6) 0.36164(11) 0.62109(11) 0.0142(3) Uani 1 1 d . . . . .
C23 C 0.38714(7) 0.37304(15) 0.71672(12) 0.0235(4) Uani 1 1 d . . . . .
H23A H 0.386789 0.432724 0.731486 0.035 Uiso 1 1 calc R U . . .
H23B H 0.405751 0.343922 0.757791 0.035 Uiso 1 1 calc R U . . .
H23C H 0.360035 0.349863 0.722971 0.035 Uiso 1 1 calc R U . . .
C24 C 0.47209(6) 0.36445(12) 0.67694(12) 0.0168(4) Uani 1 1 d . . . . .
C25 C 0.48646(7) 0.29059(12) 0.71390(14) 0.0239(4) Uani 1 1 d . . . . .
H25 H 0.477604 0.238809 0.689366 0.029 Uiso 1 1 calc R U . . .
C26 C 0.48634(8) 0.43843(13) 0.71405(16) 0.0351(6) Uani 1 1 d . . . . .
H26 H 0.477269 0.490197 0.689890 0.042 Uiso 1 1 calc R U . . .
C27 C 0.36960(11) 0.8446(2) 0.3887(3) 0.0327(7) Uani 0.816(4) 1 d D U P A 1
C28 C 0.33082(14) 0.8498(3) 0.3516(3) 0.0380(9) Uani 0.816(4) 1 d D U P A 1
H28 H 0.327575 0.858246 0.288601 0.046 Uiso 0.816(4) 1 calc R U P A 1
C29 C 0.29732(18) 0.8430(6) 0.4037(3) 0.0419(11) Uani 0.816(4) 1 d D U P A 1
H29 H 0.271196 0.847203 0.377199 0.050 Uiso 0.816(4) 1 calc R U P A 1
C30 C 0.30204(14) 0.8297(4) 0.4958(3) 0.0408(10) Uani 0.816(4) 1 d D U P A 1
H30 H 0.278902 0.824117 0.532029 0.049 Uiso 0.816(4) 1 calc R U P A 1
C31 C 0.33995(13) 0.8246(2) 0.5356(2) 0.0373(8) Uani 0.816(4) 1 d D U P A 1
H31 H 0.343038 0.815723 0.598532 0.045 Uiso 0.816(4) 1 calc R U P A 1
C32 C 0.37309(12) 0.83263(19) 0.4816(2) 0.0330(8) Uani 0.816(4) 1 d D U P A 1
H32 H 0.399175 0.829934 0.508495 0.040 Uiso 0.816(4) 1 calc R U P A 1
C33 C 0.40618(14) 0.8536(2) 0.3299(3) 0.0578(11) Uani 0.816(4) 1 d D U P A 1
H33A H 0.424889 0.807539 0.342168 0.087 Uiso 0.816(4) 1 calc R U P A 1
H33B H 0.419542 0.906935 0.342971 0.087 Uiso 0.816(4) 1 calc R U P A 1
H33C H 0.397740 0.852205 0.266395 0.087 Uiso 0.816(4) 1 calc R U P A 1
C27B C 0.3763(4) 0.8386(10) 0.4289(11) 0.034(2) Uani 0.184(4) 1 d D U P A 2
C28B C 0.3560(5) 0.8485(9) 0.3467(10) 0.040(2) Uani 0.184(4) 1 d D U P A 2
H28B H 0.370879 0.852739 0.292820 0.047 Uiso 0.184(4) 1 calc R U P A 2
C29B C 0.3156(5) 0.8521(14) 0.3429(13) 0.042(2) Uani 0.184(4) 1 d D U P A 2
H29B H 0.301869 0.863954 0.287818 0.051 Uiso 0.184(4) 1 calc R U P A 2
C30B C 0.2940(7) 0.838(3) 0.4221(15) 0.040(3) Uani 0.184(4) 1 d D U P A 2
H30B H 0.265472 0.836125 0.418300 0.048 Uiso 0.184(4) 1 calc R U P A 2
C31B C 0.3128(6) 0.8260(19) 0.5070(14) 0.038(2) Uani 0.184(4) 1 d D U P A 2
H31B H 0.298062 0.817470 0.560471 0.046 Uiso 0.184(4) 1 calc R U P A 2
C32B C 0.3546(5) 0.8278(11) 0.5058(11) 0.034(2) Uani 0.184(4) 1 d D U P A 2
H32B H 0.368891 0.821104 0.561186 0.041 Uiso 0.184(4) 1 calc R U P A 2
C33B C 0.4228(4) 0.8402(10) 0.4287(13) 0.056(4) Uani 0.184(4) 1 d D U P A 2
H33D H 0.432717 0.795491 0.389828 0.085 Uiso 0.184(4) 1 calc R U P A 2
H33E H 0.433202 0.831822 0.490157 0.085 Uiso 0.184(4) 1 calc R U P A 2
H33F H 0.432058 0.894346 0.406114 0.085 Uiso 0.184(4) 1 calc R U P A 2
C34 C 0.5097(3) -0.0460(6) 0.5148(8) 0.087(3) Uani 0.5 1 d D U P B -1
C35 C 0.5021(5) -0.0151(8) 0.6013(9) 0.106(3) Uani 0.5 1 d D U P B -1
H35 H 0.509613 -0.046450 0.653205 0.127 Uiso 0.5 1 calc R U P B -1
C36 C 0.4842(4) 0.0594(7) 0.6093(9) 0.119(3) Uani 0.5 1 d D U P B -1
H36 H 0.479372 0.083567 0.666459 0.142 Uiso 0.5 1 calc R U P B -1
C37 C 0.4727(4) 0.1001(8) 0.5291(9) 0.117(3) Uani 0.5 1 d D U P B -1
H37 H 0.460326 0.153234 0.535555 0.140 Uiso 0.5 1 calc R U P B -1
C38 C 0.4776(3) 0.0707(7) 0.4375(9) 0.098(3) Uani 0.5 1 d D U P B -1
H38 H 0.466481 0.097148 0.385550 0.118 Uiso 0.5 1 calc R U P B -1
C39 C 0.5018(4) -0.0041(7) 0.4362(8) 0.088(3) Uani 0.5 1 d D U P B -1
H39 H 0.512163 -0.024293 0.381106 0.106 Uiso 0.5 1 calc R U P B -1
C40 C 0.5301(3) -0.1339(6) 0.5245(8) 0.084(3) Uani 0.5 1 d D U P B -1
H40A H 0.513636 -0.175848 0.493127 0.126 Uiso 0.5 1 calc R U P B -1
H40B H 0.532523 -0.148566 0.588391 0.126 Uiso 0.5 1 calc R U P B -1
H40C H 0.556907 -0.132098 0.498129 0.126 Uiso 0.5 1 calc R U P B -1
B1 B 0.30343(6) 0.51733(12) 0.36451(12) 0.0115(3) Uani 1 1 d . . . . .
H1A H 0.285638 0.566425 0.351580 0.014 Uiso 1 1 calc R U . . .
B2 B 0.36115(7) 0.12431(13) 0.31983(15) 0.0185(4) Uani 1 1 d . . . . .
H2A H 0.360209 0.066130 0.295303 0.022 Uiso 1 1 calc R U . . .
N1 N 0.34292(4) 0.54770(9) 0.40892(9) 0.0110(3) Uani 1 1 d . . . . .
N2 N 0.37280(5) 0.49285(9) 0.43108(10) 0.0131(3) Uani 1 1 d . . . . .
N3 N 0.31363(4) 0.47338(9) 0.27573(9) 0.0117(3) Uani 1 1 d . . . . .
N4 N 0.34173(5) 0.41126(9) 0.27155(9) 0.0123(3) Uani 1 1 d . . . . .
N5 N 0.28168(4) 0.45635(9) 0.42804(9) 0.0109(3) Uani 1 1 d . . . . .
N6 N 0.30058(4) 0.38685(9) 0.46023(9) 0.0108(3) Uani 1 1 d . . . . .
N7 N 0.32115(5) 0.16861(9) 0.29831(10) 0.0141(3) Uani 1 1 d . . . . .
N8 N 0.31374(5) 0.24691(9) 0.33070(10) 0.0133(3) Uani 1 1 d . . . . .
N9 N 0.36666(5) 0.12085(9) 0.42329(11) 0.0173(3) Uani 1 1 d . . . . .
N10 N 0.36823(5) 0.19116(10) 0.47503(10) 0.0167(3) Uani 1 1 d . . . . .
N11 N 0.39592(5) 0.17241(10) 0.27637(11) 0.0174(3) Uani 1 1 d . . . . .
N12 N 0.40353(5) 0.25425(10) 0.29710(11) 0.0171(3) Uani 1 1 d . . . . .
O3 O 0.43262(4) 0.35487(8) 0.44200(8) 0.0150(3) Uani 1 1 d . . . . .
O4 O 0.37274(4) 0.35120(8) 0.56344(8) 0.0130(2) Uani 1 1 d . . . . .
Dy1 Dy 0.36635(2) 0.33764(2) 0.41122(2) 0.00866(2) Uani 1 1 d . . . . .

loop_
_atom_site_aniso_label
_atom_site_aniso_U_11
_atom_site_aniso_U_22
_atom_site_aniso_U_33
_atom_site_aniso_U_23
_atom_site_aniso_U_13
_atom_site_aniso_U_12
C1 0.0191(9) 0.0102(8) 0.0148(7) -0.0002(6) 0.0017(6) -0.0022(6)
C2 0.0201(10) 0.0136(8) 0.0196(8) -0.0017(7) -0.0031(7) -0.0053(7)
C3 0.0143(9) 0.0152(8) 0.0188(8) -0.0001(7) -0.0048(6) -0.0038(7)
C4 0.0197(10) 0.0236(9) 0.0099(7) 0.0043(7) -0.0027(6) 0.0034(7)
C5 0.0282(11) 0.0309(11) 0.0093(7) 0.0013(7) -0.0021(7) 0.0062(9)
C6 0.0231(10) 0.0208(9) 0.0099(7) -0.0011(7) 0.0008(6) 0.0025(7)
C7 0.0122(9) 0.0188(8) 0.0158(8) 0.0002(7) 0.0005(6) 0.0021(7)
C8 0.0153(9) 0.0208(9) 0.0181(8) 0.0007(7) 0.0045(6) -0.0026(7)
C9 0.0146(8) 0.0146(8) 0.0128(7) 0.0022(6) 0.0006(6) -0.0028(6)
C10 0.0201(10) 0.0171(8) 0.0165(8) -0.0052(7) -0.0023(7) -0.0049(7)
C11 0.0158(9) 0.0203(9) 0.0189(8) -0.0028(7) -0.0056(7) -0.0046(7)
C12 0.0143(9) 0.0153(8) 0.0161(7) -0.0017(7) -0.0047(6) -0.0008(6)
C13 0.0281(12) 0.0148(9) 0.0333(11) 0.0059(8) -0.0068(9) 0.0013(8)
C14 0.0395(14) 0.0203(10) 0.0293(11) 0.0123(9) -0.0099(10) -0.0028(9)
C15 0.0337(12) 0.0208(9) 0.0191(8) 0.0057(8) -0.0082(8) -0.0039(9)
C16 0.0220(11) 0.0302(12) 0.0303(11) -0.0127(9) 0.0048(8) 0.0063(8)
C17 0.0206(11) 0.0407(13) 0.0280(11) -0.0073(10) 0.0098(8) 0.0010(9)
C18 0.0174(10) 0.0279(10) 0.0221(9) -0.0014(8) 0.0043(7) -0.0024(8)
C19 0.0128(10) 0.0546(15) 0.0257(10) -0.0053(10) -0.0016(8) -0.0035(9)
C20 0.0123(9) 0.0175(8) 0.0167(8) -0.0021(7) -0.0042(6) 0.0001(6)
C21 0.0154(9) 0.0155(8) 0.0122(7) -0.0021(6) -0.0071(6) 0.0015(6)
C22 0.0184(9) 0.0133(7) 0.0108(7) -0.0008(6) -0.0046(6) 0.0038(6)
C23 0.0240(11) 0.0362(11) 0.0102(7) -0.0054(8) -0.0029(7) 0.0053(9)
C24 0.0168(9) 0.0185(8) 0.0147(7) -0.0015(7) -0.0083(6) 0.0010(7)
C25 0.0294(12) 0.0157(9) 0.0260(10) -0.0017(8) -0.0162(8) -0.0015(8)
C26 0.0502(16) 0.0165(9) 0.0376(13) 0.0009(9) -0.0334(12) 0.0025(10)
C27 0.0505(19) 0.0145(12) 0.0329(15) -0.0064(14) -0.0038(14) 0.0005(12)
C28 0.052(2) 0.0248(14) 0.0370(15) -0.0066(12) -0.0125(17) 0.007(2)
C29 0.049(2) 0.028(2) 0.048(2) -0.012(3) -0.0142(19) 0.0091(18)
C30 0.050(2) 0.0259(16) 0.047(2) -0.0113(16) -0.0027(18) 0.010(2)
C31 0.061(2) 0.0200(14) 0.0304(15) -0.0065(12) -0.0014(15) 0.0087(15)
C32 0.053(2) 0.0134(12) 0.0322(16) -0.0065(13) -0.0116(14) 0.0054(14)
C33 0.072(3) 0.045(2) 0.057(2) -0.0112(18) 0.012(2) -0.0067(19)
C27B 0.046(4) 0.017(3) 0.038(4) -0.009(4) -0.010(4) 0.003(4)
C28B 0.055(5) 0.021(4) 0.042(4) -0.011(4) -0.010(5) -0.001(4)
C29B 0.050(5) 0.027(4) 0.050(4) -0.007(4) -0.012(4) 0.002(5)
C30B 0.048(4) 0.026(4) 0.045(5) -0.008(5) -0.006(4) 0.006(4)
C31B 0.055(5) 0.027(4) 0.032(4) -0.009(4) -0.004(4) 0.009(5)
C32B 0.050(4) 0.019(4) 0.034(4) -0.008(4) -0.004(4) 0.006(4)
C33B 0.061(8) 0.030(6) 0.077(8) -0.007(7) -0.010(7) -0.002(6)
C34 0.068(5) 0.063(5) 0.131(8) 0.009(5) 0.003(5) 0.003(4)
C35 0.095(7) 0.074(6) 0.150(8) -0.012(6) 0.031(7) -0.022(5)
C36 0.112(7) 0.078(6) 0.167(8) -0.008(6) 0.028(6) -0.011(5)
C37 0.089(6) 0.099(7) 0.162(9) -0.002(6) 0.006(7) -0.011(6)
C38 0.063(5) 0.085(6) 0.146(8) 0.023(6) -0.012(6) -0.013(5)
C39 0.073(5) 0.068(6) 0.124(8) 0.021(5) -0.013(6) 0.002(5)
C40 0.040(4) 0.088(7) 0.125(8) 0.004(6) 0.015(5) 0.002(4)
B1 0.0123(9) 0.0125(8) 0.0096(7) 0.0012(7) -0.0019(6) 0.0005(7)
B2 0.0213(11) 0.0128(9) 0.0213(10) -0.0049(8) -0.0004(8) 0.0009(8)
N1 0.0129(7) 0.0096(6) 0.0105(6) 0.0017(5) -0.0004(5) -0.0011(5)
N2 0.0126(7) 0.0121(7) 0.0144(6) 0.0007(5) -0.0035(5) -0.0003(5)
N3 0.0129(7) 0.0128(7) 0.0091(6) 0.0021(5) -0.0016(5) 0.0006(5)
N4 0.0141(7) 0.0129(7) 0.0099(6) 0.0009(5) -0.0004(5) 0.0020(5)
N5 0.0111(7) 0.0111(6) 0.0105(6) 0.0005(5) -0.0008(5) 0.0005(5)
N6 0.0126(7) 0.0103(6) 0.0095(6) 0.0009(5) -0.0017(5) -0.0008(5)
N7 0.0156(7) 0.0125(7) 0.0141(6) -0.0032(6) -0.0002(5) -0.0025(6)
N8 0.0146(8) 0.0110(6) 0.0142(6) -0.0022(5) -0.0024(5) -0.0010(5)
N9 0.0187(8) 0.0097(7) 0.0234(8) -0.0004(6) -0.0042(6) 0.0008(6)
N10 0.0213(9) 0.0124(7) 0.0161(7) 0.0017(6) -0.0051(6) -0.0015(6)
N11 0.0156(8) 0.0170(8) 0.0197(7) -0.0048(6) 0.0009(6) 0.0020(6)
N12 0.0153(8) 0.0184(7) 0.0177(7) -0.0040(6) 0.0016(6) -0.0024(6)
O3 0.0106(6) 0.0228(7) 0.0117(5) -0.0020(5) -0.0025(4) -0.0013(5)
O4 0.0120(6) 0.0167(6) 0.0103(5) -0.0003(4) -0.0034(4) 0.0015(4)
Dy1 0.00855(4) 0.00978(3) 0.00757(3) 0.00014(3) -0.00234(2) -0.00067(3)

loop_
_atom_type_symbol
_atom_type_description
_atom_type_scat_dispersion_real
_atom_type_scat_dispersion_imag
_atom_type_scat_source
C C 0.0033 0.0016 'International Tables Vol C Tables 4.2.6.8 and 6.1.1.4'
H H 0.0000 0.0000 'International Tables Vol C Tables 4.2.6.8 and 6.1.1.4'
B B 0.0013 0.0007 'International Tables Vol C Tables 4.2.6.8 and 6.1.1.4'
N N 0.0061 0.0033 'International Tables Vol C Tables 4.2.6.8 and 6.1.1.4'
O O 0.0106 0.0060 'International Tables Vol C Tables 4.2.6.8 and 6.1.1.4'
Dy Dy -0.1892 4.4098 'International Tables Vol C Tables 4.2.6.8 and 6.1.1.4'

loop_
_geom_angle_atom_site_label_1
_geom_angle_atom_site_label_2
_geom_angle_atom_site_label_3
_geom_angle
_geom_angle_site_symmetry_1
_geom_angle_site_symmetry_3
_geom_angle_publ_flag
N1 C1 C2 108.39(16) . . ?
N1 C1 H1 125.8 . . ?
C2 C1 H1 125.8 . . ?
C1 C2 C3 104.58(16) . . ?
C1 C2 H2 127.7 . . ?
C3 C2 H2 127.7 . . ?
N2 C3 C2 110.91(16) . . ?
N2 C3 H3 124.5 . . ?
C2 C3 H3 124.5 . . ?
N3 C4 C5 108.53(16) . . ?
N3 C4 H4 125.7 . . ?
C5 C4 H4 125.7 . . ?
C4 C5 C6 104.74(16) . . ?
C4 C5 H5 127.6 . . ?
C6 C5 H5 127.6 . . ?
N4 C6 C5 111.00(17) . . ?
N4 C6 H6 124.5 . . ?
C5 C6 H6 124.5 . . ?
N5 C7 C8 109.04(16) . . ?
N5 C7 H7 125.5 . . ?
C8 C7 H7 125.5 . . ?
C7 C8 C9 104.28(17) . . ?
C7 C8 H8 127.9 . . ?
C9 C8 H8 127.9 . . ?
N6 C9 C8 110.80(16) . . ?
N6 C9 H9 124.6 . . ?
C8 C9 H9 124.6 . . ?
N7 C10 C11 108.52(16) . . ?
N7 C10 H10 125.7 . . ?
C11 C10 H10 125.7 . . ?
C10 C11 C12 104.64(16) . . ?
C10 C11 H11 127.7 . . ?
C12 C11 H11 127.7 . . ?
N8 C12 C11 111.01(17) . . ?
N8 C12 H12 124.5 . . ?
C11 C12 H12 124.5 . . ?
N9 C13 C14 108.83(18) . . ?
N9 C13 H13 125.6 . . ?
C14 C13 H13 125.6 . . ?
C13 C14 C15 104.45(18) . . ?
C13 C14 H14 127.8 . . ?
C15 C14 H14 127.8 . . ?
N10 C15 C14 111.03(19) . . ?
N10 C15 H15 124.5 . . ?
C14 C15 H15 124.5 . . ?
N11 C16 C17 108.93(19) . . ?
N11 C16 H16 125.5 . . ?
C17 C16 H16 125.5 . . ?
C16 C17 C18 104.19(19) . . ?
C16 C17 H17 127.9 . . ?
C18 C17 H17 127.9 . . ?
N12 C18 C17 111.25(19) . . ?
N12 C18 H18 124.4 . . ?
C17 C18 H18 124.4 . . ?
C20 C19 H19A 109.5 . . ?
C20 C19 H19B 109.5 . . ?
H19A C19 H19B 109.5 . . ?
C20 C19 H19C 109.5 . . ?
H19A C19 H19C 109.5 . . ?
H19B C19 H19C 109.5 . . ?
O3 C20 C21 124.61(17) . . ?
O3 C20 C19 115.02(17) . . ?
C21 C20 C19 120.35(16) . . ?
C20 C21 C22 121.91(15) . . ?
C20 C21 C24 119.71(17) . . ?
C22 C21 C24 118.35(16) . . ?
O4 C22 C21 124.25(16) . . ?
O4 C22 C23 115.16(17) . . ?
C21 C22 C23 120.59(15) . . ?
C22 C23 H23A 109.5 . . ?
C22 C23 H23B 109.5 . . ?
H23A C23 H23B 109.5 . . ?
C22 C23 H23C 109.5 . . ?
H23A C23 H23C 109.5 . . ?
H23B C23 H23C 109.5 . . ?
C25 C24 C26 117.22(16) . . ?
C25 C24 C21 120.15(17) . . ?
C26 C24 C21 122.63(17) . . ?
C24 C25 C25 121.42(10) . 2_656 ?
C24 C25 H25 119.3 . . ?
C25 C25 H25 119.3 2_656 . ?
C24 C26 C26 121.36(11) . 2_656 ?
C24 C26 H26 119.3 . . ?
C26 C26 H26 119.3 2_656 . ?
C28 C27 C32 117.4(4) . . ?
C28 C27 C33 120.7(4) . . ?
C32 C27 C33 121.9(4) . . ?
C29 C28 C27 121.7(4) . . ?
C29 C28 H28 119.2 . . ?
C27 C28 H28 119.2 . . ?
C28 C29 C30 119.2(5) . . ?
C28 C29 H29 120.4 . . ?
C30 C29 H29 120.4 . . ?
C31 C30 C29 121.1(5) . . ?
C31 C30 H30 119.5 . . ?
C29 C30 H30 119.5 . . ?
C32 C31 C30 118.4(4) . . ?
C32 C31 H31 120.8 . . ?
C30 C31 H31 120.8 . . ?
C31 C32 C27 122.2(3) . . ?
C31 C32 H32 118.9 . . ?
C27 C32 H32 118.9 . . ?
C27 C33 H33A 109.5 . . ?
C27 C33 H33B 109.5 . . ?
H33A C33 H33B 109.5 . . ?
C27 C33 H33C 109.5 . . ?
H33A C33 H33C 109.5 . . ?
H33B C33 H33C 109.5 . . ?
C32B C27B C28B 119.3(13) . . ?
C32B C27B C33B 122.9(14) . . ?
C28B C27B C33B 117.9(14) . . ?
C29B C28B C27B 120.7(14) . . ?
C29B C28B H28B 119.6 . . ?
C27B C28B H28B 119.6 . . ?
C28B C29B C30B 118.7(17) . . ?
C28B C29B H29B 120.6 . . ?
C30B C29B H29B 120.6 . . ?
C29B C30B C31B 123(2) . . ?
C29B C30B H30B 118.5 . . ?
C31B C30B H30B 118.5 . . ?
C32B C31B C30B 114.4(18) . . ?
C32B C31B H31B 122.8 . . ?
C30B C31B H31B 122.8 . . ?
C27B C32B C31B 123.5(14) . . ?
C27B C32B H32B 118.2 . . ?
C31B C32B H32B 118.2 . . ?
C27B C33B H33D 109.5 . . ?
C27B C33B H33E 109.5 . . ?
H33D C33B H33E 109.5 . . ?
C27B C33B H33F 109.5 . . ?
H33D C33B H33F 109.5 . . ?
H33E C33B H33F 109.5 . . ?
C39 C34 C35 125.1(12) . . ?
C39 C34 C40 126.4(11) . . ?
C35 C34 C40 108.4(10) . . ?
C36 C35 C34 118.7(12) . . ?
C36 C35 H35 120.6 . . ?
C34 C35 H35 120.6 . . ?
C35 C36 C37 116.9(12) . . ?
C35 C36 H36 121.5 . . ?
C37 C36 H36 121.5 . . ?
C36 C37 C38 127.7(13) . . ?
C36 C37 H37 116.1 . . ?
C38 C37 H37 116.1 . . ?
C39 C38 C37 110.6(12) . . ?
C39 C38 H38 124.7 . . ?
C37 C38 H38 124.7 . . ?
C34 C39 C38 119.6(12) . . ?
C34 C39 H39 120.2 . . ?
C38 C39 H39 120.2 . . ?
C34 C40 H40A 109.5 . . ?
C34 C40 H40B 109.5 . . ?
H40A C40 H40B 109.5 . . ?
C34 C40 H40C 109.5 . . ?
H40A C40 H40C 109.5 . . ?
H40B C40 H40C 109.5 . . ?
N3 B1 N1 108.31(15) . . ?
N3 B1 N5 110.32(14) . . ?
N1 B1 N5 109.97(13) . . ?
N3 B1 H1A 109.4 . . ?
N1 B1 H1A 109.4 . . ?
N5 B1 H1A 109.4 . . ?
N7 B2 N11 109.59(16) . . ?
N7 B2 N9 108.18(16) . . ?
N11 B2 N9 110.93(16) . . ?
N7 B2 H2A 109.4 . . ?
N11 B2 H2A 109.4 . . ?
N9 B2 H2A 109.4 . . ?
C1 N1 N2 110.23(14) . . ?
C1 N1 B1 128.83(15) . . ?
N2 N1 B1 120.94(14) . . ?
C3 N2 N1 105.89(14) . . ?
C3 N2 Dy1 130.75(12) . . ?
N1 N2 Dy1 123.27(10) . . ?
C4 N3 N4 110.06(14) . . ?
C4 N3 B1 127.76(15) . . ?
N4 N3 B1 122.15(13) . . ?
C6 N4 N3 105.67(14) . . ?
C6 N4 Dy1 131.23(12) . . ?
N3 N4 Dy1 121.16(10) . . ?
C7 N5 N6 109.48(14) . . ?
C7 N5 B1 129.65(15) . . ?
N6 N5 B1 120.87(14) . . ?
C9 N6 N5 106.40(14) . . ?
C9 N6 Dy1 128.53(11) . . ?
N5 N6 Dy1 124.64(11) . . ?
C10 N7 N8 110.02(15) . . ?
C10 N7 B2 129.29(16) . . ?
N8 N7 B2 120.68(14) . . ?
C12 N8 N7 105.82(14) . . ?
C12 N8 Dy1 129.62(12) . . ?
N7 N8 Dy1 124.08(11) . . ?
C13 N9 N10 110.13(16) . . ?
C13 N9 B2 127.17(16) . . ?
N10 N9 B2 122.29(15) . . ?
C15 N10 N9 105.56(16) . . ?
C15 N10 Dy1 130.78(13) . . ?
N9 N10 Dy1 123.55(11) . . ?
C16 N11 N12 109.80(17) . . ?
C16 N11 B2 128.76(17) . . ?
N12 N11 B2 121.43(15) . . ?
C18 N12 N11 105.84(16) . . ?
C18 N12 Dy1 129.08(13) . . ?
N11 N12 Dy1 124.89(12) . . ?
C20 O3 Dy1 137.58(13) . . ?
C22 O4 Dy1 137.75(12) . . ?
O3 Dy1 O4 73.28(5) . . ?
O3 Dy1 N6 140.68(5) . . ?
O4 Dy1 N6 75.13(4) . . ?
O3 Dy1 N12 73.23(5) . . ?
O4 Dy1 N12 133.22(5) . . ?
N6 Dy1 N12 145.88(5) . . ?
O3 Dy1 N2 76.95(5) . . ?
O4 Dy1 N2 77.45(5) . . ?
N6 Dy1 N2 73.83(5) . . ?
N12 Dy1 N2 124.44(5) . . ?
O3 Dy1 N4 114.44(5) . . ?
O4 Dy1 N4 143.08(5) . . ?
N6 Dy1 N4 79.30(5) . . ?
N12 Dy1 N4 81.24(5) . . ?
N2 Dy1 N4 70.09(5) . . ?
O3 Dy1 N10 91.08(5) . . ?
O4 Dy1 N10 73.41(5) . . ?
N6 Dy1 N10 101.75(5) . . ?
N12 Dy1 N10 75.54(5) . . ?
N2 Dy1 N10 150.63(5) . . ?
N4 Dy1 N10 138.61(5) . . ?
O3 Dy1 N8 145.25(5) . . ?
O4 Dy1 N8 124.83(5) . . ?
N6 Dy1 N8 73.39(5) . . ?
N12 Dy1 N8 73.81(5) . . ?
N2 Dy1 N8 132.36(5) . . ?
N4 Dy1 N8 70.61(5) . . ?
N10 Dy1 N8 70.23(5) . . ?

loop_
_geom_bond_atom_site_label_1
_geom_bond_atom_site_label_2
_geom_bond_distance
_geom_bond_site_symmetry_2
_geom_bond_publ_flag
C1 N1 1.348(2) . ?
C1 C2 1.374(3) . ?
C1 H1 0.9500 . ?
C2 C3 1.399(3) . ?
C2 H2 0.9500 . ?
C3 N2 1.335(2) . ?
C3 H3 0.9500 . ?
C4 N3 1.348(2) . ?
C4 C5 1.372(3) . ?
C4 H4 0.9500 . ?
C5 C6 1.394(3) . ?
C5 H5 0.9500 . ?
C6 N4 1.339(2) . ?
C6 H6 0.9500 . ?
C7 N5 1.345(2) . ?
C7 C8 1.376(3) . ?
C7 H7 0.9500 . ?
C8 C9 1.393(3) . ?
C8 H8 0.9500 . ?
C9 N6 1.337(2) . ?
C9 H9 0.9500 . ?
C10 N7 1.348(2) . ?
C10 C11 1.377(3) . ?
C10 H10 0.9500 . ?
C11 C12 1.394(2) . ?
C11 H11 0.9500 . ?
C12 N8 1.340(2) . ?
C12 H12 0.9500 . ?
C13 N9 1.346(3) . ?
C13 C14 1.374(3) . ?
C13 H13 0.9500 . ?
C14 C15 1.394(3) . ?
C14 H14 0.9500 . ?
C15 N10 1.346(2) . ?
C15 H15 0.9500 . ?
C16 N11 1.340(3) . ?
C16 C17 1.377(3) . ?
C16 H16 0.9500 . ?
C17 C18 1.393(3) . ?
C17 H17 0.9500 . ?
C18 N12 1.333(3) . ?
C18 H18 0.9500 . ?
C19 C20 1.503(3) . ?
C19 H19A 0.9800 . ?
C19 H19B 0.9800 . ?
C19 H19C 0.9800 . ?
C20 O3 1.278(2) . ?
C20 C21 1.406(3) . ?
C21 C22 1.414(3) . ?
C21 C24 1.498(2) . ?
C22 O4 1.266(2) . ?
C22 C23 1.510(3) . ?
C23 H23A 0.9800 . ?
C23 H23B 0.9800 . ?
C23 H23C 0.9800 . ?
C24 C25 1.385(3) . ?
C24 C26 1.386(3) . ?
C25 C25 1.390(4) 2_656 ?
C25 H25 0.9500 . ?
C26 C26 1.391(4) 2_656 ?
C26 H26 0.9500 . ?
C27 C28 1.397(5) . ?
C27 C32 1.397(5) . ?
C27 C33 1.516(5) . ?
C28 C29 1.371(7) . ?
C28 H28 0.9500 . ?
C29 C30 1.393(6) . ?
C29 H29 0.9500 . ?
C30 C31 1.386(5) . ?
C30 H30 0.9500 . ?
C31 C32 1.379(5) . ?
C31 H31 0.9500 . ?
C32 H32 0.9500 . ?
C33 H33A 0.9800 . ?
C33 H33B 0.9800 . ?
C33 H33C 0.9800 . ?
C27B C32B 1.374(14) . ?
C27B C28B 1.395(14) . ?
C27B C33B 1.546(14) . ?
C28B C29B 1.345(15) . ?
C28B H28B 0.9500 . ?
C29B C30B 1.407(17) . ?
C29B H29B 0.9500 . ?
C30B C31B 1.411(17) . ?
C30B H30B 0.9500 . ?
C31B C32B 1.391(16) . ?
C31B H31B 0.9500 . ?
C32B H32B 0.9500 . ?
C33B H33D 0.9800 . ?
C33B H33E 0.9800 . ?
C33B H33F 0.9800 . ?
C34 C39 1.369(11) . ?
C34 C35 1.403(13) . ?
C34 C40 1.567(11) . ?
C35 C36 1.339(12) . ?
C35 H35 0.9500 . ?
C36 C37 1.406(13) . ?
C36 H36 0.9500 . ?
C37 C38 1.452(13) . ?
C37 H37 0.9500 . ?
C38 C39 1.442(13) . ?
C38 H38 0.9500 . ?
C39 H39 0.9500 . ?
C40 H40A 0.9800 . ?
C40 H40B 0.9800 . ?
C40 H40C 0.9800 . ?
B1 N3 1.538(2) . ?
B1 N1 1.539(2) . ?
B1 N5 1.545(2) . ?
B1 H1A 1.0000 . ?
B2 N7 1.536(3) . ?
B2 N11 1.539(3) . ?
B2 N9 1.547(3) . ?
B2 H2A 1.0000 . ?
N1 N2 1.362(2) . ?
N2 Dy1 2.5095(15) . ?
N3 N4 1.366(2) . ?
N4 Dy1 2.5124(14) . ?
N5 N6 1.3605(19) . ?
N6 Dy1 2.4456(15) . ?
N7 N8 1.366(2) . ?
N8 Dy1 2.5555(14) . ?
N9 N10 1.363(2) . ?
N10 Dy1 2.5289(16) . ?
N11 N12 1.368(2) . ?
N12 Dy1 2.5004(16) . ?
O3 Dy1 2.2597(13) . ?
O4 Dy1 2.2793(12) . ?

loop_
_geom_torsion_atom_site_label_1
_geom_torsion_atom_site_label_2
_geom_torsion_atom_site_label_3
_geom_torsion_atom_site_label_4
_geom_torsion
_geom_torsion_site_symmetry_1
_geom_torsion_site_symmetry_2
_geom_torsion_site_symmetry_3
_geom_torsion_site_symmetry_4
_geom_torsion_publ_flag
N1 C1 C2 C3 0.2(2) . . . . ?
C1 C2 C3 N2 -0.1(2) . . . . ?
N3 C4 C5 C6 0.0(2) . . . . ?
C4 C5 C6 N4 0.0(2) . . . . ?
N5 C7 C8 C9 0.2(2) . . . . ?
C7 C8 C9 N6 -0.5(2) . . . . ?
N7 C10 C11 C12 -0.1(2) . . . . ?
C10 C11 C12 N8 0.0(2) . . . . ?
N9 C13 C14 C15 0.3(3) . . . . ?
C13 C14 C15 N10 -0.3(3) . . . . ?
N11 C16 C17 C18 0.0(3) . . . . ?
C16 C17 C18 N12 -0.3(3) . . . . ?
O3 C20 C21 C22 1.2(3) . . . . ?
C19 C20 C21 C22 179.52(19) . . . . ?
O3 C20 C21 C24 178.85(17) . . . . ?
C19 C20 C21 C24 -2.8(3) . . . . ?
C20 C21 C22 O4 5.4(3) . . . . ?
C24 C21 C22 O4 -172.33(17) . . . . ?
C20 C21 C22 C23 -175.12(18) . . . . ?
C24 C21 C22 C23 7.2(3) . . . . ?
C20 C21 C24 C25 -87.8(3) . . . . ?
C22 C21 C24 C25 90.0(2) . . . . ?
C20 C21 C24 C26 92.8(3) . . . . ?
C22 C21 C24 C26 -89.5(3) . . . . ?
C26 C24 C25 C25 1.0(4) . . . 2_656 ?
C21 C24 C25 C25 -178.5(3) . . . 2_656 ?
C25 C24 C26 C26 -0.6(5) . . . 2_656 ?
C21 C24 C26 C26 178.9(3) . . . 2_656 ?
C32 C27 C28 C29 -0.4(7) . . . . ?
C33 C27 C28 C29 -179.1(6) . . . . ?
C27 C28 C29 C30 -0.6(11) . . . . ?
C28 C29 C30 C31 0.9(11) . . . . ?
C29 C30 C31 C32 -0.2(8) . . . . ?
C30 C31 C32 C27 -0.8(5) . . . . ?
C28 C27 C32 C31 1.1(5) . . . . ?
C33 C27 C32 C31 179.8(3) . . . . ?
C32B C27B C28B C29B 4(3) . . . . ?
C33B C27B C28B C29B -176.5(17) . . . . ?
C27B C28B C29B C30B -6(4) . . . . ?
C28B C29B C30B C31B 5(6) . . . . ?
C29B C30B C31B C32B -1(6) . . . . ?
C28B C27B C32B C31B 0(3) . . . . ?
C33B C27B C32B C31B -180(2) . . . . ?
C30B C31B C32B C27B -1(4) . . . . ?
C39 C34 C35 C36 3(2) . . . . ?
C40 C34 C35 C36 -179.2(11) . . . . ?
C34 C35 C36 C37 2.3(19) . . . . ?
C35 C36 C37 C38 0.7(19) . . . . ?
C36 C37 C38 C39 -8.2(17) . . . . ?
C35 C34 C39 C38 -12(2) . . . . ?
C40 C34 C39 C38 171.1(10) . . . . ?
C37 C38 C39 C34 12.8(17) . . . . ?
C2 C1 N1 N2 -0.2(2) . . . . ?
C2 C1 N1 B1 -179.59(17) . . . . ?
N3 B1 N1 C1 120.29(18) . . . . ?
N5 B1 N1 C1 -119.08(19) . . . . ?
N3 B1 N1 N2 -59.06(19) . . . . ?
N5 B1 N1 N2 61.6(2) . . . . ?
C2 C3 N2 N1 0.0(2) . . . . ?
C2 C3 N2 Dy1 -176.60(13) . . . . ?
C1 N1 N2 C3 0.1(2) . . . . ?
B1 N1 N2 C3 179.55(15) . . . . ?
C1 N1 N2 Dy1 177.04(11) . . . . ?
B1 N1 N2 Dy1 -3.5(2) . . . . ?
C5 C4 N3 N4 0.0(2) . . . . ?
C5 C4 N3 B1 178.01(18) . . . . ?
N1 B1 N3 C4 -126.02(18) . . . . ?
N5 B1 N3 C4 113.57(19) . . . . ?
N1 B1 N3 N4 51.8(2) . . . . ?
N5 B1 N3 N4 -68.6(2) . . . . ?
C5 C6 N4 N3 0.0(2) . . . . ?
C5 C6 N4 Dy1 163.88(14) . . . . ?
C4 N3 N4 C6 0.0(2) . . . . ?
B1 N3 N4 C6 -178.17(16) . . . . ?
C4 N3 N4 Dy1 -165.86(12) . . . . ?
B1 N3 N4 Dy1 16.0(2) . . . . ?
C8 C7 N5 N6 0.1(2) . . . . ?
C8 C7 N5 B1 -179.35(16) . . . . ?
N3 B1 N5 C7 -116.96(19) . . . . ?
N1 B1 N5 C7 123.64(18) . . . . ?
N3 B1 N5 N6 63.66(18) . . . . ?
N1 B1 N5 N6 -55.75(19) . . . . ?
C8 C9 N6 N5 0.54(19) . . . . ?
C8 C9 N6 Dy1 -172.12(12) . . . . ?
C7 N5 N6 C9 -0.39(18) . . . . ?
B1 N5 N6 C9 179.11(14) . . . . ?
C7 N5 N6 Dy1 172.64(11) . . . . ?
B1 N5 N6 Dy1 -7.87(19) . . . . ?
C11 C10 N7 N8 0.2(2) . . . . ?
C11 C10 N7 B2 178.74(18) . . . . ?
N11 B2 N7 C10 116.5(2) . . . . ?
N9 B2 N7 C10 -122.4(2) . . . . ?
N11 B2 N7 N8 -65.1(2) . . . . ?
N9 B2 N7 N8 55.9(2) . . . . ?
C11 C12 N8 N7 0.1(2) . . . . ?
C11 C12 N8 Dy1 172.32(12) . . . . ?
C10 N7 N8 C12 -0.2(2) . . . . ?
B2 N7 N8 C12 -178.89(16) . . . . ?
C10 N7 N8 Dy1 -172.95(12) . . . . ?
B2 N7 N8 Dy1 8.4(2) . . . . ?
C14 C13 N9 N10 -0.2(3) . . . . ?
C14 C13 N9 B2 -173.0(2) . . . . ?
N7 B2 N9 C13 112.2(2) . . . . ?
N11 B2 N9 C13 -127.6(2) . . . . ?
N7 B2 N9 N10 -59.7(2) . . . . ?
N11 B2 N9 N10 60.5(2) . . . . ?
C14 C15 N10 N9 0.2(2) . . . . ?
C14 C15 N10 Dy1 176.55(15) . . . . ?
C13 N9 N10 C15 0.1(2) . . . . ?
B2 N9 N10 C15 173.23(19) . . . . ?
C13 N9 N10 Dy1 -176.67(14) . . . . ?
B2 N9 N10 Dy1 -3.5(2) . . . . ?
C17 C16 N11 N12 0.3(2) . . . . ?
C17 C16 N11 B2 -178.60(19) . . . . ?
N7 B2 N11 C16 -122.2(2) . . . . ?
N9 B2 N11 C16 118.4(2) . . . . ?
N7 B2 N11 N12 59.1(2) . . . . ?
N9 B2 N11 N12 -60.3(2) . . . . ?
C17 C18 N12 N11 0.5(2) . . . . ?
C17 C18 N12 Dy1 175.52(14) . . . . ?
C16 N11 N12 C18 -0.4(2) . . . . ?
B2 N11 N12 C18 178.52(17) . . . . ?
C16 N11 N12 Dy1 -175.77(13) . . . . ?
B2 N11 N12 Dy1 3.2(2) . . . . ?
C21 C20 O3 Dy1 -9.3(3) . . . . ?
C19 C20 O3 Dy1 172.21(15) . . . . ?
C21 C22 O4 Dy1 -4.8(3) . . . . ?
C23 C22 O4 Dy1 175.64(13) . . . . ?
